data_4106401
loop_
_publ_author_name
'Zhong-Ke Yao'
'Zhi-Xiang Yu'

_publ_section_title
;
 Mechanisms of the Thermal Cyclotrimerizations of Fluoro- and
 Chloroacetylenes: Density Functional Theory Investigation and
 Intermediate Trapping Experiments
;
_journal_name_full 'Journal of the American Chemical Society'
_journal_page_first 10864
_journal_page_last 10877
_journal_paper_doi 10.1021/ja2021476
_journal_volume 133
_journal_year 2011
_chemical_formula_moiety 'C24 H15 Cl3'
_chemical_formula_sum 'C24 H15 Cl3'
_chemical_formula_weight 409.71
_chemical_name_systematic
; 
 ? 
;
_space_group_IT_number 14
_symmetry_cell_setting monoclinic
_symmetry_space_group_name_Hall '-P 2ybc'
_symmetry_space_group_name_H-M 'P 1 21/c 1'
_atom_sites_solution_hydrogens geom
_atom_sites_solution_primary direct
_atom_sites_solution_secondary difmap
_audit_creation_method SHELXL-97
_cell_angle_alpha 90.00
_cell_angle_beta 97.682(9)
_cell_angle_gamma 90.00
_cell_formula_units_Z 4
_cell_length_a 11.4730(15)
_cell_length_b 11.2327(16)
_cell_length_c 15.079(2)
_cell_measurement_reflns_used 886
_cell_measurement_temperature 173(2)
_cell_measurement_theta_max 68.23
_cell_measurement_theta_min 3.12
_cell_volume 1925.8(5)
_computing_cell_refinement 'Rapid Auto(Rigaku 2001)'
_computing_data_collection 'Rapid Auto(Rigaku 2001)'
_computing_data_reduction 'Rapid Auto(Rigaku 2001)'
_computing_molecular_graphics 'XP in Siemens SHELXTL (Sheldrick, 1994)'
_computing_publication_material 'SHELX97 (Sheldrick, 1997)'
_computing_structure_refinement 'SHELXL-97 (Sheldrick, 1997)'
_computing_structure_solution 'SHELXS-97 (Sheldrick, 1990)'
_diffrn_ambient_temperature 173(2)
_diffrn_measured_fraction_theta_full 0.985
_diffrn_measured_fraction_theta_max 0.985
_diffrn_measurement_device_type 'Rigaku raxis Rapid IP Area Detector'
_diffrn_measurement_method '\w scans at fixed \c = 45\%'
_diffrn_radiation_monochromator graphite
_diffrn_radiation_source 'rotating anode'
_diffrn_radiation_type CuK\a
_diffrn_radiation_wavelength 1.54186
_diffrn_reflns_av_R_equivalents 0.0500
_diffrn_reflns_av_sigmaI/netI 0.0466
_diffrn_reflns_limit_h_max 13
_diffrn_reflns_limit_h_min -13
_diffrn_reflns_limit_k_max 12
_diffrn_reflns_limit_k_min -13
_diffrn_reflns_limit_l_max 17
_diffrn_reflns_limit_l_min -18
_diffrn_reflns_number 12982
_diffrn_reflns_theta_full 68.24
_diffrn_reflns_theta_max 68.24
_diffrn_reflns_theta_min 3.89
_exptl_absorpt_coefficient_mu 4.338
_exptl_absorpt_correction_T_max 0.4774
_exptl_absorpt_correction_T_min 0.2630
_exptl_absorpt_correction_type numerical
_exptl_absorpt_process_details 'ABSCOR by T.Higashi 8 March, 1995'
_exptl_crystal_colour colorless
_exptl_crystal_density_diffrn 1.413
_exptl_crystal_description plate
_exptl_crystal_F_000 840
_exptl_crystal_size_max 0.42
_exptl_crystal_size_mid 0.23
_exptl_crystal_size_min 0.20
_refine_diff_density_max 0.354
_refine_diff_density_min -0.336
_refine_diff_density_rms 0.059
_refine_ls_extinction_coef 0.00236(18)
_refine_ls_extinction_expression Fc^*^=kFc[1+0.001xFc^2^\l^3^/sin(2\q)]^-1/4^
_refine_ls_extinction_method SHELXL
_refine_ls_goodness_of_fit_ref 1.138
_refine_ls_hydrogen_treatment constr
_refine_ls_matrix_type full
_refine_ls_number_parameters 245
_refine_ls_number_reflns 3478
_refine_ls_number_restraints 0
_refine_ls_restrained_S_all 1.138
_refine_ls_R_factor_all 0.0530
_refine_ls_R_factor_gt 0.0447
_refine_ls_shift/su_max 0.000
_refine_ls_shift/su_mean 0.000
_refine_ls_structure_factor_coef Fsqd
_refine_ls_weighting_details 'calc w=1/[\s^2^(Fo^2^)+(0.0136P)^2^+2.0164P] where P=(Fo^2^+2Fc^2^)/3'
_refine_ls_weighting_scheme calc
_refine_ls_wR_factor_gt 0.0945
_refine_ls_wR_factor_ref 0.0990
_reflns_number_gt 3016
_reflns_number_total 3478
_reflns_threshold_expression >2sigma(I)
_cod_data_source_file ja2021476_si_004.cif
_cod_data_source_block sx2779
_cod_original_cell_volume 1925.9(5)
_cod_database_code 4106401

loop_
_symmetry_equiv_pos_as_xyz
'x, y, z'
'-x, y+1/2, -z+1/2'
'-x, -y, -z'
'x, -y-1/2, z-1/2'

loop_
_atom_site_label
_atom_site_type_symbol
_atom_site_fract_x
_atom_site_fract_y
_atom_site_fract_z
_atom_site_U_iso_or_equiv
_atom_site_adp_type
_atom_site_occupancy
_atom_site_symmetry_multiplicity
_atom_site_calc_flag
_atom_site_refinement_flags
Cl1 Cl 0.42322(6) 0.59350(7) -0.08579(5) 0.0404(2) Uani 1 1 d .
Cl2 Cl 0.22260(6) 0.48845(7) -0.22016(5) 0.0412(2) Uani 1 1 d .
Cl3 Cl 0.10697(6) 0.83050(6) 0.08025(4) 0.03459(19) Uani 1 1 d .
C1 C 0.2794(2) 0.6286(2) -0.07542(17) 0.0281(6) Uani 1 1 d .
C2 C 0.1886(2) 0.5827(2) -0.13655(16) 0.0262(6) Uani 1 1 d .
C3 C 0.0717(2) 0.6122(2) -0.13193(16) 0.0248(5) Uani 1 1 d .
C4 C 0.0458(2) 0.6905(2) -0.06469(16) 0.0242(5) Uani 1 1 d .
C5 C 0.1385(2) 0.7348(2) -0.00376(16) 0.0253(5) Uani 1 1 d .
C6 C 0.2560(2) 0.7033(2) -0.00594(17) 0.0269(6) Uani 1 1 d .
C7 C -0.0249(2) 0.5628(2) -0.19794(16) 0.0267(6) Uani 1 1 d .
C8 C -0.0550(2) 0.4431(3) -0.19559(19) 0.0346(6) Uani 1 1 d .
H8A H -0.0145 0.3926 -0.1513 0.042 Uiso 1 1 calc R
C9 C -0.1437(3) 0.3969(3) -0.2574(2) 0.0444(8) Uani 1 1 d .
H9A H -0.1649 0.3154 -0.2548 0.053 Uiso 1 1 calc R
C10 C -0.2010(3) 0.4701(3) -0.3229(2) 0.0475(8) Uani 1 1 d .
H10A H -0.2607 0.4382 -0.3661 0.057 Uiso 1 1 calc R
C11 C -0.1722(3) 0.5890(3) -0.32592(19) 0.0450(8) Uani 1 1 d .
H11A H -0.2122 0.6389 -0.3710 0.054 Uiso 1 1 calc R
C12 C -0.0844(2) 0.6360(3) -0.26289(17) 0.0346(7) Uani 1 1 d .
H12A H -0.0654 0.7182 -0.2644 0.042 Uiso 1 1 calc R
C13 C -0.0787(2) 0.7243(2) -0.05868(16) 0.0246(5) Uani 1 1 d .
C14 C -0.1561(2) 0.6403(2) -0.03116(17) 0.0304(6) Uani 1 1 d .
H14A H -0.1293 0.5622 -0.0153 0.036 Uiso 1 1 calc R
C15 C -0.2721(2) 0.6711(3) -0.02699(18) 0.0353(7) Uani 1 1 d .
H15A H -0.3243 0.6143 -0.0072 0.042 Uiso 1 1 calc R
C16 C -0.3125(2) 0.7838(3) -0.05137(17) 0.0337(6) Uani 1 1 d .
H16A H -0.3926 0.8038 -0.0493 0.040 Uiso 1 1 calc R
C17 C -0.2368(2) 0.8669(3) -0.07861(17) 0.0335(6) Uani 1 1 d .
H17A H -0.2645 0.9444 -0.0955 0.040 Uiso 1 1 calc R
C18 C -0.1197(2) 0.8375(2) -0.08150(17) 0.0314(6) Uani 1 1 d .
H18A H -0.0674 0.8957 -0.0993 0.038 Uiso 1 1 calc R
C19 C 0.3526(2) 0.7430(2) 0.06441(17) 0.0294(6) Uani 1 1 d .
C20 C 0.4040(2) 0.8543(3) 0.06158(19) 0.0376(7) Uani 1 1 d .
H20A H 0.3780 0.9077 0.0141 0.045 Uiso 1 1 calc R
C21 C 0.4934(3) 0.8879(3) 0.1279(2) 0.0457(8) Uani 1 1 d .
H21A H 0.5284 0.9643 0.1255 0.055 Uiso 1 1 calc R
C22 C 0.5318(3) 0.8121(3) 0.1967(2) 0.0498(9) Uani 1 1 d .
H22A H 0.5934 0.8358 0.2418 0.060 Uiso 1 1 calc R
C23 C 0.4811(3) 0.7019(3) 0.2004(2) 0.0554(9) Uani 1 1 d .
H23A H 0.5071 0.6495 0.2484 0.066 Uiso 1 1 calc R
C24 C 0.3919(3) 0.6669(3) 0.1341(2) 0.0451(8) Uani 1 1 d .
H24A H 0.3576 0.5902 0.1367 0.054 Uiso 1 1 calc R

loop_
_atom_site_aniso_label
_atom_site_aniso_U_11
_atom_site_aniso_U_22
_atom_site_aniso_U_33
_atom_site_aniso_U_23
_atom_site_aniso_U_13
_atom_site_aniso_U_12
Cl1 0.0241(3) 0.0530(5) 0.0442(4) -0.0049(3) 0.0042(3) 0.0043(3)
Cl2 0.0330(4) 0.0529(5) 0.0374(4) -0.0154(3) 0.0037(3) 0.0069(3)
Cl3 0.0293(3) 0.0334(4) 0.0406(4) -0.0117(3) 0.0032(3) 0.0008(3)
C1 0.0213(13) 0.0327(16) 0.0307(13) 0.0045(11) 0.0046(10) 0.0028(11)
C2 0.0244(13) 0.0288(15) 0.0255(13) -0.0004(10) 0.0032(10) 0.0018(11)
C3 0.0233(13) 0.0243(14) 0.0265(12) 0.0017(10) 0.0021(10) 0.0001(10)
C4 0.0242(13) 0.0207(14) 0.0271(13) 0.0038(10) 0.0016(10) -0.0002(10)
C5 0.0237(13) 0.0226(14) 0.0298(13) -0.0012(10) 0.0041(10) -0.0003(10)
C6 0.0235(13) 0.0255(15) 0.0309(13) 0.0022(11) 0.0009(10) -0.0005(11)
C7 0.0211(13) 0.0330(16) 0.0255(13) -0.0033(11) 0.0005(10) 0.0017(11)
C8 0.0307(15) 0.0313(17) 0.0395(15) -0.0055(12) -0.0039(12) 0.0038(12)
C9 0.0357(17) 0.0378(19) 0.0564(19) -0.0189(15) -0.0056(14) -0.0003(14)
C10 0.0308(16) 0.066(2) 0.0427(18) -0.0225(16) -0.0077(14) 0.0040(15)
C11 0.0342(16) 0.066(2) 0.0324(16) 0.0027(15) -0.0057(13) 0.0074(16)
C12 0.0277(14) 0.0441(18) 0.0316(14) 0.0061(12) 0.0021(11) 0.0022(12)
C13 0.0234(13) 0.0258(15) 0.0240(12) -0.0023(10) 0.0008(10) 0.0008(10)
C14 0.0266(14) 0.0272(16) 0.0365(14) 0.0033(11) 0.0010(11) -0.0001(11)
C15 0.0244(14) 0.0391(18) 0.0422(16) 0.0041(13) 0.0042(12) -0.0044(12)
C16 0.0257(14) 0.0410(18) 0.0338(14) -0.0014(12) 0.0012(11) 0.0054(12)
C17 0.0325(15) 0.0313(16) 0.0365(15) 0.0039(12) 0.0037(12) 0.0090(12)
C18 0.0282(14) 0.0303(16) 0.0361(15) 0.0050(12) 0.0056(12) 0.0021(11)
C19 0.0214(13) 0.0348(16) 0.0310(14) -0.0046(11) 0.0002(11) 0.0012(11)
C20 0.0324(15) 0.0399(18) 0.0400(16) -0.0054(13) 0.0034(12) -0.0054(13)
C21 0.0352(17) 0.052(2) 0.0490(18) -0.0160(16) 0.0033(14) -0.0145(15)
C22 0.0276(16) 0.076(3) 0.0430(18) -0.0168(17) -0.0046(13) -0.0045(16)
C23 0.048(2) 0.070(3) 0.0424(18) 0.0052(17) -0.0143(15) 0.0013(18)
C24 0.0410(17) 0.046(2) 0.0455(18) 0.0035(14) -0.0047(14) -0.0022(14)

loop_
_atom_type_symbol
_atom_type_description
_atom_type_scat_dispersion_real
_atom_type_scat_dispersion_imag
_atom_type_scat_source
C C 0.0181 0.0091 'International Tables Vol C Tables 4.2.6.8 and 6.1.1.4'
H H 0.0000 0.0000 'International Tables Vol C Tables 4.2.6.8 and 6.1.1.4'
Cl Cl 0.3639 0.7018 'International Tables Vol C Tables 4.2.6.8 and 6.1.1.4'

loop_
_geom_angle_atom_site_label_1
_geom_angle_atom_site_label_2
_geom_angle_atom_site_label_3
_geom_angle
C2 C1 C6 121.2(2)
C2 C1 Cl1 119.7(2)
C6 C1 Cl1 119.2(2)
C3 C2 C1 121.2(2)
C3 C2 Cl2 119.62(19)
C1 C2 Cl2 119.15(19)
C2 C3 C4 118.9(2)
C2 C3 C7 120.8(2)
C4 C3 C7 120.3(2)
C5 C4 C3 118.8(2)
C5 C4 C13 121.2(2)
C3 C4 C13 120.0(2)
C6 C5 C4 123.0(2)
C6 C5 Cl3 117.97(19)
C4 C5 Cl3 119.02(19)
C1 C6 C5 116.9(2)
C1 C6 C19 120.9(2)
C5 C6 C19 122.2(2)
C12 C7 C8 119.4(2)
C12 C7 C3 120.1(2)
C8 C7 C3 120.5(2)
C9 C8 C7 120.5(3)
C9 C8 H8A 119.7
C7 C8 H8A 119.7
C10 C9 C8 119.7(3)
C10 C9 H9A 120.2
C8 C9 H9A 120.2
C11 C10 C9 120.4(3)
C11 C10 H10A 119.8
C9 C10 H10A 119.8
C10 C11 C12 120.0(3)
C10 C11 H11A 120.0
C12 C11 H11A 120.0
C7 C12 C11 120.0(3)
C7 C12 H12A 120.0
C11 C12 H12A 120.0
C18 C13 C14 119.1(2)
C18 C13 C4 121.0(2)
C14 C13 C4 119.8(2)
C15 C14 C13 119.8(3)
C15 C14 H14A 120.1
C13 C14 H14A 120.1
C16 C15 C14 120.5(3)
C16 C15 H15A 119.7
C14 C15 H15A 119.7
C17 C16 C15 119.9(3)
C17 C16 H16A 120.0
C15 C16 H16A 120.0
C16 C17 C18 120.0(3)
C16 C17 H17A 120.0
C18 C17 H17A 120.0
C13 C18 C17 120.6(3)
C13 C18 H18A 119.7
C17 C18 H18A 119.7
C24 C19 C20 119.0(3)
C24 C19 C6 119.3(3)
C20 C19 C6 121.7(2)
C21 C20 C19 120.0(3)
C21 C20 H20A 120.0
C19 C20 H20A 120.0
C22 C21 C20 120.7(3)
C22 C21 H21A 119.7
C20 C21 H21A 119.7
C21 C22 C23 119.7(3)
C21 C22 H22A 120.1
C23 C22 H22A 120.1
C22 C23 C24 120.2(3)
C22 C23 H23A 119.9
C24 C23 H23A 119.9
C19 C24 C23 120.4(3)
C19 C24 H24A 119.8
C23 C24 H24A 119.8

loop_
_geom_bond_atom_site_label_1
_geom_bond_atom_site_label_2
_geom_bond_distance
Cl1 C1 1.724(3)
Cl2 C2 1.730(3)
Cl3 C5 1.736(2)
C1 C2 1.394(3)
C1 C6 1.396(3)
C2 C3 1.393(3)
C3 C4 1.403(3)
C3 C7 1.494(3)
C4 C5 1.400(3)
C4 C13 1.493(3)
C5 C6 1.399(3)
C6 C19 1.496(3)
C7 C12 1.387(3)
C7 C8 1.389(4)
C8 C9 1.386(4)
C8 H8A 0.9500
C9 C10 1.382(4)
C9 H9A 0.9500
C10 C11 1.378(5)
C10 H10A 0.9500
C11 C12 1.393(4)
C11 H11A 0.9500
C12 H12A 0.9500
C13 C18 1.383(4)
C13 C14 1.397(3)
C14 C15 1.385(4)
C14 H14A 0.9500
C15 C16 1.380(4)
C15 H15A 0.9500
C16 C17 1.375(4)
C16 H16A 0.9500
C17 C18 1.389(4)
C17 H17A 0.9500
C18 H18A 0.9500
C19 C24 1.383(4)
C19 C20 1.386(4)
C20 C21 1.385(4)
C20 H20A 0.9500
C21 C22 1.369(5)
C21 H21A 0.9500
C22 C23 1.372(5)
C22 H22A 0.9500
C23 C24 1.388(4)
C23 H23A 0.9500
C24 H24A 0.9500

loop_
_geom_torsion_atom_site_label_1
_geom_torsion_atom_site_label_2
_geom_torsion_atom_site_label_3
_geom_torsion_atom_site_label_4
_geom_torsion
C6 C1 C2 C3 1.7(4)
Cl1 C1 C2 C3 -177.9(2)
C6 C1 C2 Cl2 -178.9(2)
Cl1 C1 C2 Cl2 1.5(3)
C1 C2 C3 C4 0.6(4)
Cl2 C2 C3 C4 -178.85(19)
C1 C2 C3 C7 179.8(2)
Cl2 C2 C3 C7 0.4(3)
C2 C3 C4 C5 -1.0(4)
C7 C3 C4 C5 179.8(2)
C2 C3 C4 C13 179.5(2)
C7 C3 C4 C13 0.2(4)
C3 C4 C5 C6 -0.9(4)
C13 C4 C5 C6 178.6(2)
C3 C4 C5 Cl3 -179.38(19)
C13 C4 C5 Cl3 0.2(3)
C2 C1 C6 C5 -3.4(4)
Cl1 C1 C6 C5 176.23(19)
C2 C1 C6 C19 174.2(2)
Cl1 C1 C6 C19 -6.2(3)
C4 C5 C6 C1 3.0(4)
Cl3 C5 C6 C1 -178.47(19)
C4 C5 C6 C19 -174.5(2)
Cl3 C5 C6 C19 4.0(3)
C2 C3 C7 C12 -108.5(3)
C4 C3 C7 C12 70.8(3)
C2 C3 C7 C8 70.7(3)
C4 C3 C7 C8 -110.0(3)
C12 C7 C8 C9 0.0(4)
C3 C7 C8 C9 -179.2(2)
C7 C8 C9 C10 1.2(4)
C8 C9 C10 C11 -1.3(5)
C9 C10 C11 C12 0.2(5)
C8 C7 C12 C11 -1.0(4)
C3 C7 C12 C11 178.2(2)
C10 C11 C12 C7 0.9(4)
C5 C4 C13 C18 71.9(3)
C3 C4 C13 C18 -108.6(3)
C5 C4 C13 C14 -109.2(3)
C3 C4 C13 C14 70.3(3)
C18 C13 C14 C15 -0.1(4)
C4 C13 C14 C15 -178.9(2)
C13 C14 C15 C16 1.2(4)
C14 C15 C16 C17 -1.1(4)
C15 C16 C17 C18 -0.1(4)
C14 C13 C18 C17 -1.1(4)
C4 C13 C18 C17 177.8(2)
C16 C17 C18 C13 1.2(4)
C1 C6 C19 C24 -80.1(3)
C5 C6 C19 C24 97.3(3)
C1 C6 C19 C20 99.8(3)
C5 C6 C19 C20 -82.7(3)
C24 C19 C20 C21 0.0(4)
C6 C19 C20 C21 -179.9(3)
C19 C20 C21 C22 -0.1(4)
C20 C21 C22 C23 -0.2(5)
C21 C22 C23 C24 0.6(5)
C20 C19 C24 C23 0.3(5)
C6 C19 C24 C23 -179.8(3)
C22 C23 C24 C19 -0.6(5)

loop_
_cod_related_entry_id
_cod_related_entry_database
_cod_related_entry_code
1 ChemSpider 30660251
